data_1502779
loop_
_publ_author_name
'Yan, Qifan'
'Yue, Kan'
'Yu, Chao'
'Zhao, Dahui'

_publ_section_title
;
 Oligo- and Polyfluorene-Tetheredfac-Ir(ppy)3: Substitution Effects
;
_journal_issue 20
_journal_name_full Macromolecules
_journal_page_first 8479
_journal_paper_doi 10.1021/ma101821z
_journal_volume 43
_journal_year 2010
_chemical_formula_sum 'C41 H39 Br Ir N3'
_chemical_formula_weight 845.86
_chemical_name_systematic
; 
 ? 
;
_space_group_IT_number 14
_symmetry_cell_setting monoclinic
_symmetry_space_group_name_Hall '-P 2ybc'
_symmetry_space_group_name_H-M 'P 1 21/c 1'
_atom_sites_solution_hydrogens geom
_atom_sites_solution_primary direct
_atom_sites_solution_secondary difmap
_audit_creation_method SHELXL-97
_cell_angle_alpha 90.00
_cell_angle_beta 102.64(3)
_cell_angle_gamma 90.00
_cell_formula_units_Z 4
_cell_length_a 11.081(2)
_cell_length_b 25.643(5)
_cell_length_c 12.990(3)
_cell_measurement_reflns_used 13410
_cell_measurement_temperature 296(2)
_cell_measurement_theta_max 27.41
_cell_measurement_theta_min 1.59
_cell_volume 3601.7(13)
_computing_cell_refinement Rapid-AUTO
_computing_data_collection 'Rapid-AUTO (Rigaku,2000)'
_computing_data_reduction 'CrystalStructure (Rigaku/MSC,2000)'
_computing_molecular_graphics 'Siemens SHELXTL V4.2,(Sheldrick,1990)'
_computing_publication_material SHELXL-97,(Sheldrick,1997)
_computing_structure_refinement SHELXL-97,(Sheldrick,1997)
_computing_structure_solution SHELXS-97,(Sheldrick,1997)
_diffrn_ambient_temperature 296(2)
_diffrn_detector_area_resol_mean 10.00
_diffrn_measured_fraction_theta_full 0.969
_diffrn_measured_fraction_theta_max 0.969
_diffrn_measurement_device_type 'Rigaku RAXIS RAPID IP'
_diffrn_measurement_method \W
_diffrn_radiation_monochromator graphite
_diffrn_radiation_source 'fine-focus sealed tube'
_diffrn_radiation_type MoK\a
_diffrn_radiation_wavelength 0.71073
_diffrn_reflns_av_R_equivalents 0.0675
_diffrn_reflns_av_sigmaI/netI 0.1497
_diffrn_reflns_limit_h_max 14
_diffrn_reflns_limit_h_min -14
_diffrn_reflns_limit_k_max 33
_diffrn_reflns_limit_k_min -33
_diffrn_reflns_limit_l_max 16
_diffrn_reflns_limit_l_min -16
_diffrn_reflns_number 13410
_diffrn_reflns_theta_full 27.41
_diffrn_reflns_theta_max 27.41
_diffrn_reflns_theta_min 1.59
_diffrn_standards_decay_% 0
_diffrn_standards_interval_count 0
_diffrn_standards_interval_time 0
_diffrn_standards_number 0
_exptl_absorpt_coefficient_mu 4.848
_exptl_absorpt_correction_T_max 0.3241
_exptl_absorpt_correction_T_min 0.2473
_exptl_absorpt_correction_type empirical
_exptl_absorpt_process_details
; 
                                  HIGASHI, T. (1995). Abscor-Empirical 
                                  Absorption Correction based on Fourier 
                                  Series Approximation. 
                                  Rigaku Corporation,Tokyo,Japan. 
;
_exptl_crystal_density_diffrn 1.560
_exptl_crystal_density_method 'not measured'
_exptl_crystal_F_000 1672
_exptl_crystal_size_max 0.40
_exptl_crystal_size_mid 0.30
_exptl_crystal_size_min 0.30
_refine_diff_density_max 1.119
_refine_diff_density_min -1.107
_refine_diff_density_rms 0.161
_refine_ls_extinction_coef 0.00072(5)
_refine_ls_extinction_expression Fc^*^=kFc[1+0.001xFc^2^\l^3^/sin(2\q)]^-1/4^
_refine_ls_extinction_method SHELXL
_refine_ls_goodness_of_fit_ref 1.031
_refine_ls_hydrogen_treatment none
_refine_ls_matrix_type full
_refine_ls_number_parameters 422
_refine_ls_number_reflns 7971
_refine_ls_number_restraints 0
_refine_ls_restrained_S_all 1.031
_refine_ls_R_factor_all 0.1253
_refine_ls_R_factor_gt 0.0492
_refine_ls_shift/su_max 1.590
_refine_ls_shift/su_mean 0.029
_refine_ls_structure_factor_coef Fsqd
_refine_ls_weighting_details 'calc w=1/[\s^2^(Fo^2^)+(0.0100P)^2^+0.0000P] where P=(Fo^2^+2Fc^2^)/3'
_refine_ls_weighting_scheme calc
_refine_ls_wR_factor_gt 0.0671
_refine_ls_wR_factor_ref 0.0743
_reflns_number_gt 3728
_reflns_number_total 7971
_reflns_threshold_expression >2sigma(I)
_cod_data_source_file ma101821z_si_002.cif
_cod_data_source_block yqf4a
_cod_depositor_comments
;
The following automatic conversions were performed:

'_exptl_absorpt_correction_type' value 'Empirical' changed to
'empirical' according to
/home/saulius/struct/CIF-dictionaries/cif_core.dic dictionary named
'cif_core.dic' version 2.4.2 from 2011-04-26.

Automatic conversion script
Id: cif_fix_values 1715 2011-07-08 13:25:40Z adriana 
;
_cod_original_cell_volume 3601.6(12)
_cod_original_sg_symbol_H-M P2(1)/c
_cod_database_code 1502779

loop_
_symmetry_equiv_pos_as_xyz
'x, y, z'
'-x, y+1/2, -z+1/2'
'-x, -y, -z'
'x, -y-1/2, z-1/2'

loop_
_atom_site_label
_atom_site_type_symbol
_atom_site_fract_x
_atom_site_fract_y
_atom_site_fract_z
_atom_site_U_iso_or_equiv
_atom_site_adp_type
_atom_site_occupancy
_atom_site_symmetry_multiplicity
_atom_site_calc_flag
_atom_site_refinement_flags
Ir1 Ir 0.55839(3) 0.126219(11) 0.25385(2) 0.04511(11) Uani 1 1 d .
N1 N 0.4988(5) 0.2054(3) 0.2533(4) 0.060(2) Uani 1 1 d .
N2 N 0.5098(6) 0.1003(2) 0.3969(4) 0.0504(17) Uani 1 1 d .
N3 N 0.3883(6) 0.0983(3) 0.1556(4) 0.0548(18) Uani 1 1 d .
Br2 Br 0.82010(9) 0.11878(4) -0.10087(6) 0.0964(3) Uani 1 1 d .
C1 C 0.4327(8) 0.2261(3) 0.3212(6) 0.072(3) Uani 1 1 d .
H1 H 0.4107 0.2043 0.3714 0.086 Uiso 1 1 calc R
C2 C 0.3959(9) 0.2796(4) 0.3181(8) 0.095(3) Uani 1 1 d .
H2 H 0.3503 0.2934 0.3638 0.114 Uiso 1 1 calc R
C3 C 0.4334(11) 0.3093(3) 0.2418(9) 0.106(3) Uani 1 1 d .
H3 H 0.4134 0.3446 0.2363 0.127 Uiso 1 1 calc R
C4 C 0.4991(10) 0.2883(3) 0.1743(7) 0.090(3) Uani 1 1 d .
H4 H 0.5209 0.3097 0.1236 0.108 Uiso 1 1 calc R
C5 C 0.5354(8) 0.2353(3) 0.1781(7) 0.066(3) Uani 1 1 d .
C6 C 0.6043(8) 0.2098(3) 0.1100(6) 0.063(2) Uani 1 1 d .
C7 C 0.6224(7) 0.1552(3) 0.1308(5) 0.050(2) Uani 1 1 d .
C8 C 0.6883(6) 0.1303(3) 0.0646(5) 0.0527(18) Uani 1 1 d .
H8 H 0.7030 0.0946 0.0725 0.063 Uiso 1 1 calc R
C9 C 0.7322(7) 0.1569(3) -0.0122(5) 0.058(2) Uani 1 1 d .
C10 C 0.7151(8) 0.2078(4) -0.0283(6) 0.078(3) Uani 1 1 d .
H10 H 0.7449 0.2246 -0.0811 0.094 Uiso 1 1 calc R
C11 C 0.6523(8) 0.2351(3) 0.0348(7) 0.075(3) Uani 1 1 d .
H11 H 0.6423 0.2710 0.0263 0.089 Uiso 1 1 calc R
C12 C 0.4034(8) 0.0756(3) 0.4027(6) 0.063(2) Uani 1 1 d .
H12 H 0.3417 0.0729 0.3415 0.076 Uiso 1 1 calc R
C13 C 0.3817(9) 0.0543(3) 0.4935(7) 0.076(3) Uani 1 1 d .
H13 H 0.3083 0.0370 0.4948 0.091 Uiso 1 1 calc R
C14 C 0.4758(10) 0.0600(3) 0.5846(7) 0.082(3) Uani 1 1 d .
H14 H 0.4634 0.0471 0.6484 0.098 Uiso 1 1 calc R
C15 C 0.5889(8) 0.0848(3) 0.5820(5) 0.062(2) Uani 1 1 d .
H15 H 0.6508 0.0874 0.6430 0.075 Uiso 1 1 calc R
C16 C 0.6069(8) 0.1056(2) 0.4852(6) 0.051(2) Uani 1 1 d .
C17 C 0.7151(6) 0.1321(2) 0.4659(5) 0.0416(16) Uani 1 1 d .
C18 C 0.8128(8) 0.1437(3) 0.5485(5) 0.062(2) Uani 1 1 d .
H18 H 0.8104 0.1347 0.6174 0.074 Uiso 1 1 calc R
C19 C 0.9159(8) 0.1692(3) 0.5259(7) 0.072(3) Uani 1 1 d .
H19 H 0.9805 0.1791 0.5809 0.086 Uiso 1 1 calc R
C20 C 0.9228(8) 0.1800(3) 0.4230(7) 0.061(2) Uani 1 1 d .
C21 C 0.8202(7) 0.1685(3) 0.3421(5) 0.051(2) Uani 1 1 d .
H21 H 0.8226 0.1776 0.2733 0.061 Uiso 1 1 calc R
C22 C 0.7140(8) 0.1438(2) 0.3605(5) 0.043(2) Uani 1 1 d .
C23 C 1.0395(9) 0.2068(4) 0.3972(7) 0.085(3) Uani 1 1 d .
C24 C 1.1218(15) 0.2349(7) 0.4934(10) 0.325(14) Uani 1 1 d .
H24A H 1.1649 0.2094 0.5419 0.488 Uiso 1 1 calc R
H24B H 1.0707 0.2558 0.5280 0.488 Uiso 1 1 calc R
H24C H 1.1806 0.2568 0.4697 0.488 Uiso 1 1 calc R
C25 C 1.1223(16) 0.1659(6) 0.3687(17) 0.323(15) Uani 1 1 d .
H25A H 1.1396 0.1739 0.3012 0.485 Uiso 1 1 calc R
H25B H 1.0823 0.1326 0.3655 0.485 Uiso 1 1 calc R
H25C H 1.1983 0.1650 0.4211 0.485 Uiso 1 1 calc R
C26 C 1.0109(12) 0.2439(6) 0.3092(12) 0.255(10) Uani 1 1 d .
H26A H 1.0812 0.2660 0.3105 0.383 Uiso 1 1 calc R
H26B H 0.9413 0.2649 0.3159 0.383 Uiso 1 1 calc R
H26C H 0.9917 0.2251 0.2437 0.383 Uiso 1 1 calc R
C27 C 0.2831(9) 0.1262(4) 0.1313(6) 0.080(2) Uani 1 1 d .
H27 H 0.2836 0.1613 0.1491 0.096 Uiso 1 1 calc R
C28 C 0.1737(9) 0.1026(4) 0.0797(7) 0.093(3) Uani 1 1 d .
H28 H 0.1012 0.1220 0.0611 0.112 Uiso 1 1 calc R
C29 C 0.1740(9) 0.0516(5) 0.0569(7) 0.096(3) Uani 1 1 d .
H29 H 0.1001 0.0353 0.0256 0.115 Uiso 1 1 calc R
C30 C 0.2788(9) 0.0236(3) 0.0786(5) 0.074(3) Uani 1 1 d .
H30 H 0.2777 -0.0114 0.0596 0.089 Uiso 1 1 calc R
C31 C 0.3902(8) 0.0472(3) 0.1301(5) 0.055(2) Uani 1 1 d .
C32 C 0.5134(8) 0.0229(3) 0.1636(5) 0.046(2) Uani 1 1 d .
C33 C 0.6107(7) 0.0535(3) 0.2286(5) 0.0477(19) Uani 1 1 d .
C34 C 0.7233(7) 0.0292(3) 0.2621(5) 0.051(2) Uani 1 1 d .
H34 H 0.7849 0.0479 0.3072 0.061 Uiso 1 1 calc R
C35 C 0.7537(8) -0.0215(3) 0.2342(6) 0.060(2) Uani 1 1 d .
C36 C 0.6594(9) -0.0485(3) 0.1695(6) 0.064(3) Uani 1 1 d .
H36 H 0.6761 -0.0819 0.1484 0.077 Uiso 1 1 calc R
C37 C 0.5405(9) -0.0287(3) 0.1338(5) 0.069(3) Uani 1 1 d .
H37 H 0.4797 -0.0489 0.0912 0.082 Uiso 1 1 calc R
C38 C 0.8777(7) -0.0470(3) 0.2739(5) 0.045(2) Uani 1 1 d .
C39 C 0.9785(10) -0.0079(4) 0.2418(7) 0.142(5) Uani 1 1 d .
H39A H 1.0603 -0.0204 0.2716 0.213 Uiso 1 1 calc R
H39B H 0.9685 0.0264 0.2683 0.213 Uiso 1 1 calc R
H39C H 0.9663 -0.0066 0.1664 0.213 Uiso 1 1 calc R
C40 C 0.9051(9) -0.0467(3) 0.3879(7) 0.127(4) Uani 1 1 d .
H40A H 0.8677 -0.0765 0.4129 0.190 Uiso 1 1 calc R
H40B H 0.8728 -0.0154 0.4123 0.190 Uiso 1 1 calc R
H40C H 0.9931 -0.0479 0.4141 0.190 Uiso 1 1 calc R
C41 C 0.8941(9) -0.0988(3) 0.2340(6) 0.110(4) Uani 1 1 d .
H41A H 0.8463 -0.1234 0.2640 0.165 Uiso 1 1 calc R
H41B H 0.9799 -0.1082 0.2531 0.165 Uiso 1 1 calc R
H41C H 0.8670 -0.0990 0.1586 0.165 Uiso 1 1 calc R

loop_
_atom_site_aniso_label
_atom_site_aniso_U_11
_atom_site_aniso_U_22
_atom_site_aniso_U_33
_atom_site_aniso_U_23
_atom_site_aniso_U_13
_atom_site_aniso_U_12
Ir1 0.0443(2) 0.03992(16) 0.05199(16) 0.00349(18) 0.01253(11) -0.0026(2)
N1 0.040(5) 0.062(5) 0.074(5) -0.002(4) 0.002(4) 0.012(3)
N2 0.063(6) 0.036(4) 0.062(4) -0.004(3) 0.035(4) 0.007(3)
N3 0.050(6) 0.065(5) 0.049(4) 0.010(3) 0.008(3) -0.001(4)
Br2 0.1109(9) 0.1040(8) 0.0894(6) -0.0038(6) 0.0547(6) -0.0169(7)
C1 0.064(8) 0.064(6) 0.086(6) -0.004(5) 0.012(5) -0.013(5)
C2 0.085(10) 0.063(7) 0.141(9) -0.003(7) 0.035(7) 0.013(6)
C3 0.087(9) 0.052(6) 0.180(11) 0.003(8) 0.032(7) 0.018(6)
C4 0.116(11) 0.042(6) 0.114(8) 0.027(5) 0.030(7) 0.014(5)
C5 0.054(7) 0.049(6) 0.083(6) 0.026(5) -0.012(5) -0.020(5)
C6 0.050(7) 0.067(6) 0.077(6) 0.009(5) 0.023(5) 0.006(4)
C7 0.039(6) 0.044(5) 0.065(5) 0.003(4) 0.006(4) -0.009(4)
C8 0.042(5) 0.056(5) 0.059(4) 0.007(5) 0.009(4) -0.012(4)
C9 0.050(6) 0.065(6) 0.058(5) -0.001(4) 0.011(4) -0.021(4)
C10 0.058(8) 0.087(8) 0.093(7) 0.022(6) 0.026(5) -0.024(5)
C11 0.068(8) 0.056(6) 0.099(7) 0.038(5) 0.017(5) -0.008(5)
C12 0.062(7) 0.062(6) 0.078(5) 0.005(5) 0.044(5) 0.003(5)
C13 0.083(9) 0.069(6) 0.093(7) 0.005(5) 0.056(6) -0.002(5)
C14 0.118(11) 0.064(6) 0.085(7) 0.013(5) 0.071(7) 0.026(6)
C15 0.078(8) 0.062(6) 0.053(5) -0.002(4) 0.026(5) 0.016(5)
C16 0.071(7) 0.040(5) 0.049(4) -0.003(3) 0.025(4) 0.018(4)
C17 0.036(5) 0.033(4) 0.059(4) -0.006(4) 0.017(4) 0.004(4)
C18 0.051(7) 0.078(6) 0.052(4) -0.004(4) 0.001(4) 0.012(5)
C19 0.037(7) 0.081(6) 0.086(6) -0.016(5) -0.011(5) 0.013(5)
C20 0.046(7) 0.050(5) 0.089(6) -0.003(5) 0.019(5) 0.008(4)
C21 0.034(6) 0.051(5) 0.061(5) -0.004(4) -0.004(4) -0.002(4)
C22 0.062(7) 0.030(4) 0.040(4) -0.016(3) 0.019(4) -0.002(3)
C23 0.045(7) 0.105(8) 0.103(7) 0.008(6) 0.010(5) -0.022(6)
C24 0.27(2) 0.54(3) 0.169(12) -0.107(16) 0.059(14) -0.34(2)
C25 0.20(2) 0.163(14) 0.70(4) 0.02(2) 0.31(3) 0.008(13)
C26 0.113(14) 0.29(2) 0.35(2) 0.210(18) 0.029(12) -0.073(12)
C27 0.067(7) 0.070(6) 0.098(6) -0.008(6) 0.006(5) -0.002(7)
C28 0.050(8) 0.136(10) 0.084(6) -0.002(7) -0.008(5) -0.010(7)
C29 0.028(7) 0.142(10) 0.115(8) -0.015(7) 0.007(6) -0.036(7)
C30 0.061(8) 0.093(7) 0.067(5) -0.013(5) 0.012(5) -0.039(6)
C31 0.061(7) 0.065(6) 0.045(4) 0.004(4) 0.022(4) -0.023(5)
C32 0.063(8) 0.041(5) 0.040(4) 0.012(4) 0.026(4) -0.009(4)
C33 0.041(6) 0.057(5) 0.047(4) 0.015(4) 0.016(4) -0.006(4)
C34 0.050(6) 0.056(5) 0.049(4) -0.002(4) 0.016(4) 0.006(4)
C35 0.066(8) 0.066(6) 0.056(5) 0.009(4) 0.029(5) -0.014(5)
C36 0.084(9) 0.041(5) 0.080(6) 0.014(4) 0.042(6) 0.012(5)
C37 0.106(10) 0.054(6) 0.050(5) -0.007(4) 0.026(5) -0.024(5)
C38 0.046(6) 0.050(5) 0.043(4) 0.000(4) 0.019(4) 0.037(4)
C39 0.123(13) 0.150(12) 0.162(11) 0.014(8) 0.048(9) 0.052(8)
C40 0.107(10) 0.140(10) 0.132(9) 0.004(7) 0.024(7) 0.070(8)
C41 0.118(11) 0.134(9) 0.079(6) 0.024(6) 0.025(6) 0.034(7)

loop_
_atom_type_symbol
_atom_type_description
_atom_type_scat_dispersion_real
_atom_type_scat_dispersion_imag
_atom_type_scat_source
C C 0.0033 0.0016 'International Tables Vol C Tables 4.2.6.8 and 6.1.1.4'
H H 0.0000 0.0000 'International Tables Vol C Tables 4.2.6.8 and 6.1.1.4'
N N 0.0061 0.0033 'International Tables Vol C Tables 4.2.6.8 and 6.1.1.4'
Br Br -0.2901 2.4595 'International Tables Vol C Tables 4.2.6.8 and 6.1.1.4'
Ir Ir -1.4442 7.9887 'International Tables Vol C Tables 4.2.6.8 and 6.1.1.4'

loop_
_geom_angle_atom_site_label_1
_geom_angle_atom_site_label_2
_geom_angle_atom_site_label_3
_geom_angle
C33 Ir1 C22 95.0(3)
C33 Ir1 C7 92.8(3)
C22 Ir1 C7 93.8(3)
C33 Ir1 N1 170.5(2)
C22 Ir1 N1 90.4(2)
C7 Ir1 N1 79.0(3)
C33 Ir1 N2 89.4(2)
C22 Ir1 N2 79.2(3)
C7 Ir1 N2 172.8(3)
N1 Ir1 N2 99.3(2)
C33 Ir1 N3 80.8(3)
C22 Ir1 N3 171.5(2)
C7 Ir1 N3 93.8(2)
N1 Ir1 N3 94.9(2)
N2 Ir1 N3 93.3(2)
C1 N1 C5 121.7(8)
C1 N1 Ir1 125.0(6)
C5 N1 Ir1 113.2(6)
C12 N2 C16 121.5(7)
C12 N2 Ir1 125.3(5)
C16 N2 Ir1 112.7(5)
C27 N3 C31 121.1(8)
C27 N3 Ir1 124.3(6)
C31 N3 Ir1 114.1(5)
N1 C1 C2 122.8(8)
N1 C1 H1 118.6
C2 C1 H1 118.6
C3 C2 C1 114.9(9)
C3 C2 H2 122.6
C1 C2 H2 122.6
C4 C3 C2 121.8(9)
C4 C3 H3 119.1
C2 C3 H3 119.1
C3 C4 C5 123.0(9)
C3 C4 H4 118.5
C5 C4 H4 118.5
N1 C5 C4 115.8(9)
N1 C5 C6 117.5(7)
C4 C5 C6 126.7(8)
C11 C6 C7 122.4(8)
C11 C6 C5 124.1(8)
C7 C6 C5 113.4(7)
C8 C7 C6 113.7(7)
C8 C7 Ir1 129.6(5)
C6 C7 Ir1 116.7(6)
C9 C8 C7 122.1(7)
C9 C8 H8 118.9
C7 C8 H8 118.9
C10 C9 C8 122.5(8)
C10 C9 Br2 118.5(7)
C8 C9 Br2 119.0(6)
C9 C10 C11 118.7(8)
C9 C10 H10 120.7
C11 C10 H10 120.7
C6 C11 C10 120.5(8)
C6 C11 H11 119.7
C10 C11 H11 119.7
N2 C12 C13 123.6(8)
N2 C12 H12 118.2
C13 C12 H12 118.2
C12 C13 C14 116.6(9)
C12 C13 H13 121.7
C14 C13 H13 121.7
C13 C14 C15 121.8(8)
C13 C14 H14 119.1
C15 C14 H14 119.1
C14 C15 C16 119.2(8)
C14 C15 H15 120.4
C16 C15 H15 120.4
N2 C16 C15 117.3(7)
N2 C16 C17 115.0(6)
C15 C16 C17 127.8(8)
C18 C17 C22 123.4(7)
C18 C17 C16 120.4(7)
C22 C17 C16 116.1(6)
C17 C18 C19 118.3(7)
C17 C18 H18 120.8
C19 C18 H18 120.8
C20 C19 C18 121.0(8)
C20 C19 H19 119.5
C18 C19 H19 119.5
C19 C20 C21 118.4(8)
C19 C20 C23 121.2(8)
C21 C20 C23 120.3(8)
C20 C21 C22 122.7(7)
C20 C21 H21 118.6
C22 C21 H21 118.6
C17 C22 C21 115.9(6)
C17 C22 Ir1 116.6(5)
C21 C22 Ir1 127.5(5)
C26 C23 C25 107.6(11)
C26 C23 C24 108.4(10)
C25 C23 C24 103.9(12)
C26 C23 C20 113.9(8)
C25 C23 C20 109.0(9)
C24 C23 C20 113.5(8)
C23 C24 H24A 109.4
C23 C24 H24B 109.6
H24A C24 H24B 109.5
C23 C24 H24C 109.4
H24A C24 H24C 109.5
H24B C24 H24C 109.5
C23 C25 H25A 110.0
C23 C25 H25B 110.2
H25A C25 H25B 108.8
C23 C25 H25C 110.3
H25A C25 H25C 108.7
H25B C25 H25C 108.8
C23 C26 H26A 109.5
C23 C26 H26B 109.5
H26A C26 H26B 109.5
C23 C26 H26C 109.4
H26A C26 H26C 109.5
H26B C26 H26C 109.5
N3 C27 C28 120.2(9)
N3 C27 H27 119.9
C28 C27 H27 119.9
C29 C28 C27 119.1(10)
C29 C28 H28 120.4
C27 C28 H28 120.5
C30 C29 C28 121.3(10)
C30 C29 H29 119.3
C28 C29 H29 119.4
C29 C30 C31 120.0(10)
C29 C30 H30 120.0
C31 C30 H30 120.0
N3 C31 C30 118.2(9)
N3 C31 C32 113.6(7)
C30 C31 C32 128.2(9)
C37 C32 C33 119.1(8)
C37 C32 C31 123.1(8)
C33 C32 C31 117.8(7)
C34 C33 C32 116.6(7)
C34 C33 Ir1 130.1(6)
C32 C33 Ir1 113.3(6)
C33 C34 C35 125.9(7)
C33 C34 H34 117.1
C35 C34 H34 117.1
C36 C35 C34 115.4(8)
C36 C35 C38 120.3(8)
C34 C35 C38 124.3(8)
C35 C36 C37 123.9(8)
C35 C36 H36 118.1
C37 C36 H36 118.1
C36 C37 C32 119.1(8)
C36 C37 H37 120.5
C32 C37 H37 120.5
C40 C38 C41 110.8(6)
C40 C38 C35 108.7(6)
C41 C38 C35 116.8(7)
C40 C38 C39 105.0(7)
C41 C38 C39 109.0(7)
C35 C38 C39 105.8(6)
C38 C39 H39A 109.5
C38 C39 H39B 109.5
H39A C39 H39B 109.5
C38 C39 H39C 109.5
H39A C39 H39C 109.5
H39B C39 H39C 109.5
C38 C40 H40A 109.5
C38 C40 H40B 109.5
H40A C40 H40B 109.5
C38 C40 H40C 109.5
H40A C40 H40C 109.5
H40B C40 H40C 109.5
C38 C41 H41A 109.5
C38 C41 H41B 109.5
H41A C41 H41B 109.5
C38 C41 H41C 109.5
H41A C41 H41C 109.5
H41B C41 H41C 109.5

loop_
_geom_bond_atom_site_label_1
_geom_bond_atom_site_label_2
_geom_bond_distance
Ir1 C33 2.002(7)
Ir1 C22 2.013(7)
Ir1 C7 2.026(7)
Ir1 N1 2.135(6)
Ir1 N2 2.150(5)
Ir1 N3 2.155(6)
N1 C1 1.370(9)
N1 C5 1.371(8)
N2 C12 1.355(9)
N2 C16 1.397(9)
N3 C27 1.345(9)
N3 C31 1.353(8)
Br2 C9 1.929(8)
C1 C2 1.429(10)
C1 H1 0.9300
C2 C3 1.385(11)
C2 H2 0.9300
C3 C4 1.367(12)
C3 H3 0.9300
C4 C5 1.414(10)
C4 H4 0.9300
C5 C6 1.445(10)
C6 C11 1.373(9)
C6 C7 1.433(9)
C7 C8 1.398(8)
C8 C9 1.382(8)
C8 H8 0.9300
C9 C10 1.328(9)
C10 C11 1.376(10)
C10 H10 0.9300
C11 H11 0.9300
C12 C13 1.368(9)
C12 H12 0.9300
C13 C14 1.404(11)
C13 H13 0.9300
C14 C15 1.411(11)
C14 H14 0.9300
C15 C16 1.420(9)
C15 H15 0.9300
C16 C17 1.446(9)
C17 C18 1.379(9)
C17 C22 1.400(8)
C18 C19 1.403(10)
C18 H18 0.9300
C19 C20 1.382(9)
C19 H19 0.9300
C20 C21 1.401(9)
C20 C23 1.565(11)
C21 C22 1.402(9)
C21 H21 0.9300
C23 C26 1.467(12)
C23 C25 1.492(14)
C23 C24 1.553(12)
C24 H24A 0.9600
C24 H24B 0.9600
C24 H24C 0.9600
C25 H25A 0.9669
C25 H25B 0.9670
C25 H25C 0.9671
C26 H26A 0.9601
C26 H26B 0.9600
C26 H26C 0.9601
C27 C28 1.388(11)
C27 H27 0.9300
C28 C29 1.342(11)
C28 H28 0.9300
C29 C30 1.342(11)
C29 H29 0.9300
C30 C31 1.406(10)
C30 H30 0.9300
C31 C32 1.476(10)
C32 C37 1.429(9)
C32 C33 1.446(9)
C33 C34 1.377(9)
C34 C35 1.409(9)
C34 H34 0.9300
C35 C36 1.375(10)
C35 C38 1.507(10)
C36 C37 1.393(10)
C36 H36 0.9300
C37 H37 0.9300
C38 C40 1.445(9)
C38 C41 1.452(9)
C38 C39 1.621(12)
C39 H39A 0.9600
C39 H39B 0.9600
C39 H39C 0.9600
C40 H40A 0.9600
C40 H40B 0.9600
C40 H40C 0.9600
C41 H41A 0.9600
C41 H41B 0.9600
C41 H41C 0.9600

loop_
_geom_torsion_atom_site_label_1
_geom_torsion_atom_site_label_2
_geom_torsion_atom_site_label_3
_geom_torsion_atom_site_label_4
_geom_torsion
C33 Ir1 N1 C1 147.9(15)
C22 Ir1 N1 C1 -87.6(6)
C7 Ir1 N1 C1 178.6(7)
N2 Ir1 N1 C1 -8.4(6)
N3 Ir1 N1 C1 85.7(6)
C33 Ir1 N1 C5 -33.2(18)
C22 Ir1 N1 C5 91.3(5)
C7 Ir1 N1 C5 -2.5(5)
N2 Ir1 N1 C5 170.4(5)
N3 Ir1 N1 C5 -95.4(5)
C33 Ir1 N2 C12 -80.6(6)
C22 Ir1 N2 C12 -175.8(6)
C7 Ir1 N2 C12 171.7(19)
N1 Ir1 N2 C12 95.6(6)
N3 Ir1 N2 C12 0.2(6)
C33 Ir1 N2 C16 91.9(5)
C22 Ir1 N2 C16 -3.3(4)
C7 Ir1 N2 C16 -16(2)
N1 Ir1 N2 C16 -91.9(4)
N3 Ir1 N2 C16 172.7(4)
C33 Ir1 N3 C27 176.6(6)
C22 Ir1 N3 C27 115.9(18)
C7 Ir1 N3 C27 -91.2(6)
N1 Ir1 N3 C27 -11.9(6)
N2 Ir1 N3 C27 87.7(6)
C33 Ir1 N3 C31 4.6(5)
C22 Ir1 N3 C31 -56.1(19)
C7 Ir1 N3 C31 96.8(5)
N1 Ir1 N3 C31 176.1(5)
N2 Ir1 N3 C31 -84.3(5)
C5 N1 C1 C2 0.7(12)
Ir1 N1 C1 C2 179.5(6)
N1 C1 C2 C3 -0.7(14)
C1 C2 C3 C4 0.9(16)
C2 C3 C4 C5 -1.1(18)
C1 N1 C5 C4 -0.8(10)
Ir1 N1 C5 C4 -179.7(6)
C1 N1 C5 C6 -179.7(7)
Ir1 N1 C5 C6 1.4(9)
C3 C4 C5 N1 1.0(14)
C3 C4 C5 C6 179.8(10)
N1 C5 C6 C11 -176.6(7)
C4 C5 C6 C11 4.6(14)
N1 C5 C6 C7 1.3(10)
C4 C5 C6 C7 -177.5(8)
C11 C6 C7 C8 -2.5(11)
C5 C6 C7 C8 179.6(7)
C11 C6 C7 Ir1 174.4(6)
C5 C6 C7 Ir1 -3.5(9)
C33 Ir1 C7 C8 -5.2(7)
C22 Ir1 C7 C8 90.0(7)
N1 Ir1 C7 C8 179.6(7)
N2 Ir1 C7 C8 102(2)
N3 Ir1 C7 C8 -86.2(7)
C33 Ir1 C7 C6 178.4(6)
C22 Ir1 C7 C6 -86.4(6)
N1 Ir1 C7 C6 3.2(5)
N2 Ir1 C7 C6 -74(2)
N3 Ir1 C7 C6 97.5(6)
C6 C7 C8 C9 0.8(10)
Ir1 C7 C8 C9 -175.7(5)
C7 C8 C9 C10 0.1(11)
C7 C8 C9 Br2 -179.1(5)
C8 C9 C10 C11 0.7(12)
Br2 C9 C10 C11 179.9(6)
C7 C6 C11 C10 3.5(13)
C5 C6 C11 C10 -178.8(8)
C9 C10 C11 C6 -2.5(13)
C16 N2 C12 C13 0.3(11)
Ir1 N2 C12 C13 172.2(5)
N2 C12 C13 C14 1.2(11)
C12 C13 C14 C15 -2.1(12)
C13 C14 C15 C16 1.4(12)
C12 N2 C16 C15 -1.0(9)
Ir1 N2 C16 C15 -173.9(4)
C12 N2 C16 C17 179.0(6)
Ir1 N2 C16 C17 6.2(7)
C14 C15 C16 N2 0.2(10)
C14 C15 C16 C17 -179.9(7)
N2 C16 C17 C18 174.4(6)
C15 C16 C17 C18 -5.5(11)
N2 C16 C17 C22 -6.7(9)
C15 C16 C17 C22 173.4(6)
C22 C17 C18 C19 1.0(11)
C16 C17 C18 C19 179.8(7)
C17 C18 C19 C20 -3.6(11)
C18 C19 C20 C21 5.0(11)
C18 C19 C20 C23 -177.9(8)
C19 C20 C21 C22 -3.9(11)
C23 C20 C21 C22 179.1(7)
C18 C17 C22 C21 0.2(10)
C16 C17 C22 C21 -178.7(6)
C18 C17 C22 Ir1 -177.3(5)
C16 C17 C22 Ir1 3.8(8)
C20 C21 C22 C17 1.3(10)
C20 C21 C22 Ir1 178.5(5)
C33 Ir1 C22 C17 -88.7(5)
C7 Ir1 C22 C17 178.1(5)
N1 Ir1 C22 C17 99.1(5)
N2 Ir1 C22 C17 -0.3(5)
N3 Ir1 C22 C17 -29(2)
C33 Ir1 C22 C21 94.1(6)
C7 Ir1 C22 C21 0.9(6)
N1 Ir1 C22 C21 -78.1(6)
N2 Ir1 C22 C21 -177.5(6)
N3 Ir1 C22 C21 153.9(16)
C19 C20 C23 C26 -142.9(10)
C21 C20 C23 C26 34.0(13)
C19 C20 C23 C25 97.0(12)
C21 C20 C23 C25 -86.1(13)
C19 C20 C23 C24 -18.3(15)
C21 C20 C23 C24 158.7(11)
C31 N3 C27 C28 0.4(12)
Ir1 N3 C27 C28 -171.1(6)
N3 C27 C28 C29 1.7(14)
C27 C28 C29 C30 -3.2(16)
C28 C29 C30 C31 2.7(15)
C27 N3 C31 C30 -0.9(10)
Ir1 N3 C31 C30 171.4(5)
C27 N3 C31 C32 -179.6(6)
Ir1 N3 C31 C32 -7.3(7)
C29 C30 C31 N3 -0.6(11)
C29 C30 C31 C32 177.9(8)
N3 C31 C32 C37 -172.0(6)
C30 C31 C32 C37 9.4(11)
N3 C31 C32 C33 7.1(9)
C30 C31 C32 C33 -171.5(6)
C37 C32 C33 C34 -3.2(9)
C31 C32 C33 C34 177.6(6)
C37 C32 C33 Ir1 176.0(5)
C31 C32 C33 Ir1 -3.1(7)
C22 Ir1 C33 C34 -8.9(6)
C7 Ir1 C33 C34 85.1(6)
N1 Ir1 C33 C34 115.2(16)
N2 Ir1 C33 C34 -88.1(6)
N3 Ir1 C33 C34 178.5(6)
C22 Ir1 C33 C32 171.9(5)
C7 Ir1 C33 C32 -94.1(5)
N1 Ir1 C33 C32 -63.9(18)
N2 Ir1 C33 C32 92.8(5)
N3 Ir1 C33 C32 -0.6(4)
C32 C33 C34 C35 3.7(10)
Ir1 C33 C34 C35 -175.5(5)
C33 C34 C35 C36 -1.6(11)
C33 C34 C35 C38 -179.0(7)
C34 C35 C36 C37 -1.0(11)
C38 C35 C36 C37 176.6(7)
C35 C36 C37 C32 1.2(12)
C33 C32 C37 C36 1.0(10)
C31 C32 C37 C36 -179.8(6)
C36 C35 C38 C40 -121.6(8)
C34 C35 C38 C40 55.8(10)
C36 C35 C38 C41 4.7(10)
C34 C35 C38 C41 -178.0(7)
C36 C35 C38 C39 126.2(8)
C34 C35 C38 C39 -56.5(8)
